data_2021217
loop_
_publ_author_name
'Girisha, Marisiddaiah'
'Sagar, Belakavadi K.'
'Yathirajan, Hemmige S.'
'Rathore, Ravindranath S.'
'Kaur, Manpreet'
'Jasinski, Jerry P.'
'Glidewell, Christopher'

_publ_section_title
;
 Eight Schiff bases derived from various salicylaldehydes: phenol--imine
 and keto--amine forms, conformational disorder, and supramolecular
 assembly in one and two dimensions
;
_journal_coeditor_code FN3266
_journal_issue 10
_journal_name_full 'Acta Crystallographica Section C'
_journal_page_first 1094
_journal_page_last 1104
_journal_paper_doi 10.1107/S2053229618012287
_journal_volume 74
_journal_year 2018
_chemical_formula_iupac 'C18 H17 N3 O4 S'
_chemical_formula_moiety 'C18 H17 N3 O4 S'
_chemical_formula_sum 'C18 H17 N3 O4 S'
_chemical_formula_weight 371.41
_chemical_name_systematic
(<i>E</i>)-<i>N</i>-(3,4-Dimethylisoxazol-5-yl)-4-[(2-hydroxybenzylidene)amino]benzenesulfonamide
_space_group_crystal_system monoclinic
_space_group_IT_number 14
_space_group_name_Hall '-P 2ybc'
_space_group_name_H-M_alt 'P 1 21/c 1'
_symmetry_space_group_name_Hall '-P 2ybc'
_symmetry_space_group_name_H-M 'P 1 21/c 1'
_atom_sites_solution_hydrogens mixed
_audit_creation_method SHELXL-2014
_cell_angle_alpha 90
_cell_angle_beta 101.060(3)
_cell_angle_gamma 90
_cell_formula_units_Z 4
_cell_length_a 20.344(2)
_cell_length_b 9.6384(9)
_cell_length_c 9.4430(10)
_cell_measurement_reflns_used 3259
_cell_measurement_temperature 296(2)
_cell_measurement_theta_max 25.242
_cell_measurement_theta_min 2.040
_cell_volume 1817.2(3)
_computing_cell_refinement
;
SAINT (Bruker, 2004)
;
_computing_data_collection
;
APEX2 (Bruker, 2004)
;
_computing_data_reduction
;
SAINT (Bruker, 2004)
;
_computing_molecular_graphics
;
PLATON (Spek, 2009)
;
_computing_publication_material
;
SHELXL2014 (Sheldrick, 2015) and PLATON (Spek, 2009)
;
_computing_structure_refinement
;
SHELXL2014 (Sheldrick, 2015)
;
_computing_structure_solution
;
SHELXS97 (Sheldrick, 2008)
;
_diffrn_ambient_temperature 296(2)
_diffrn_measured_fraction_theta_full 0.997
_diffrn_measured_fraction_theta_max 0.997
_diffrn_measurement_device_type 'Bruker APEXII CCD'
_diffrn_measurement_method '\f and \w scans'
_diffrn_radiation_monochromator graphite
_diffrn_radiation_type MoK\a
_diffrn_radiation_wavelength 0.71073
_diffrn_reflns_av_R_equivalents 0.0559
_diffrn_reflns_limit_h_max 24
_diffrn_reflns_limit_h_min -24
_diffrn_reflns_limit_k_max 10
_diffrn_reflns_limit_k_min -11
_diffrn_reflns_limit_l_max 11
_diffrn_reflns_limit_l_min -11
_diffrn_reflns_number 20651
_diffrn_reflns_theta_full 25.242
_diffrn_reflns_theta_max 25.180
_diffrn_reflns_theta_min 2.040
_diffrn_standards_decay_% 0
_diffrn_standards_interval_count 0
_diffrn_standards_interval_time 0
_diffrn_standards_number 0
_exptl_absorpt_coefficient_mu 0.207
_exptl_absorpt_correction_T_max 0.980
_exptl_absorpt_correction_T_min 0.848
_exptl_absorpt_correction_type multi-scan
_exptl_absorpt_process_details
;
(SADABS; Bruker, 2012)
;
_exptl_crystal_colour orange
_exptl_crystal_density_diffrn 1.358
_exptl_crystal_description block
_exptl_crystal_F_000 776
_exptl_crystal_size_max 0.200
_exptl_crystal_size_mid 0.150
_exptl_crystal_size_min 0.100
_refine_diff_density_max 0.257
_refine_diff_density_min -0.275
_refine_ls_extinction_method none
_refine_ls_goodness_of_fit_ref 1.073
_refine_ls_hydrogen_treatment mixed
_refine_ls_matrix_type full
_refine_ls_number_parameters 241
_refine_ls_number_reflns 3258
_refine_ls_number_restraints 0
_refine_ls_restrained_S_all 1.073
_refine_ls_R_factor_all 0.1088
_refine_ls_R_factor_gt 0.0560
_refine_ls_shift/su_max 0.000
_refine_ls_shift/su_mean 0.000
_refine_ls_structure_factor_coef Fsqd
_refine_ls_weighting_details 'w=1/[\s^2^(Fo^2^)+(0.0301P)^2^+2.4078P] where P=(Fo^2^+2Fc^2^)/3'
_refine_ls_weighting_scheme calc
_refine_ls_wR_factor_gt 0.1128
_refine_ls_wR_factor_ref 0.1354
_reflns_number_gt 1971
_reflns_number_total 3258
_reflns_threshold_expression 'I > 2\s(I)'
_cod_data_source_file fn3266sup1.cif
_cod_data_source_block I
_cod_depositor_comments 'Adding full bibliography for 2021217--2021224.cif.'
_cod_database_code 2021217
_cod_database_fobs_code 2021217
_shelx_space_group_comment
;
The symmetry employed for this shelxl refinement is uniquely defined
by the following loop, which should always be used as a source of
symmetry information in preference to the above space-group names.
They are only intended as comments.
;
_shelx_estimated_absorpt_t_min 0.960
_shelx_estimated_absorpt_t_max 0.980
_shelxl_version_number 2.014

loop_
_space_group_symop_operation_xyz
'x, y, z'
'-x, y+1/2, -z+1/2'
'-x, -y, -z'
'x, -y-1/2, z-1/2'

loop_
_atom_site_type_symbol
_atom_site_label
_atom_site_fract_x
_atom_site_fract_y
_atom_site_fract_z
_atom_site_U_iso_or_equiv
_atom_site_adp_type
_atom_site_calc_flag
_atom_site_occupancy
C C1 0.62363(19) 0.6121(3) 0.3110(4) 0.0432(9) Uani d 1
C C2 0.6796(2) 0.6754(4) 0.2806(4) 0.0529(10) Uani d 1
H H2 0.6762 0.7263 0.1958 0.063 Uiso calc 1
C C3 0.7410(2) 0.6658(4) 0.3724(4) 0.0515(10) Uani d 1
H H3 0.7783 0.7102 0.3503 0.062 Uiso calc 1
C C4 0.74613(18) 0.5890(3) 0.4979(3) 0.0401(9) Uani d 1
C C5 0.6905(2) 0.5242(4) 0.5295(4) 0.0525(10) Uani d 1
H H5 0.6943 0.4719 0.6134 0.063 Uiso calc 1
C C6 0.6295(2) 0.5358(4) 0.4386(4) 0.0551(11) Uani d 1
H H6 0.5920 0.4929 0.4620 0.066 Uiso calc 1
N N1 0.56308(16) 0.6324(3) 0.2120(3) 0.0460(8) Uani d 1
C C17 0.5109(2) 0.5603(4) 0.2146(4) 0.0501(10) Uani d 1
H H17 0.5134 0.4900 0.2829 0.060 Uiso calc 1
C C11 0.44825(19) 0.5821(4) 0.1172(4) 0.0477(9) Uani d 1
C C12 0.4417(2) 0.6827(4) 0.0077(4) 0.0506(10) Uani d 1
C C13 0.3810(2) 0.6998(4) -0.0853(5) 0.0639(12) Uani d 1
H H13 0.3772 0.7637 -0.1603 0.077 Uiso calc 1
C C14 0.3264(2) 0.6236(5) -0.0680(5) 0.0760(14) Uani d 1
H H14 0.2855 0.6374 -0.1299 0.091 Uiso calc 1
C C15 0.3317(3) 0.5258(5) 0.0412(6) 0.0789(14) Uani d 1
H H15 0.2944 0.4751 0.0539 0.095 Uiso calc 1
C C16 0.3924(2) 0.5046(5) 0.1303(5) 0.0668(12) Uani d 1
H H16 0.3961 0.4365 0.2012 0.080 Uiso calc 1
O O12 0.49378(15) 0.7636(3) -0.0084(3) 0.0732(9) Uani d 1
H H12 0.5271 0.7405 0.0502 0.110 Uiso calc 1
S S4 0.82316(5) 0.57701(10) 0.61683(10) 0.0494(3) Uani d 1
O O1 0.86074(14) 0.6983(3) 0.5966(3) 0.0657(8) Uani d 1
O O2 0.81221(15) 0.5410(3) 0.7568(2) 0.0662(8) Uani d 1
N N4 0.86257(15) 0.4427(3) 0.5655(3) 0.0411(8) Uani d 1
H H4 0.8547(17) 0.366(4) 0.608(4) 0.049 Uiso d 1
O O41 0.84031(13) 0.3227(2) 0.3499(2) 0.0475(6) Uani d 1
N N42 0.85711(17) 0.3240(3) 0.2119(3) 0.0522(8) Uani d 1
C C43 0.89615(19) 0.4321(4) 0.2091(3) 0.0437(9) Uani d 1
C C44 0.90760(17) 0.5044(3) 0.3423(3) 0.0378(8) Uani d 1
C C45 0.87241(16) 0.4321(3) 0.4238(3) 0.0347(8) Uani d 1
C C46 0.9242(2) 0.4639(4) 0.0783(4) 0.0716(13) Uani d 1
H H46A 0.9719 0.4518 0.0996 0.107 Uiso calc 1
H H46B 0.9138 0.5581 0.0493 0.107 Uiso calc 1
H H46C 0.9049 0.4024 0.0015 0.107 Uiso calc 1
C C47 0.9523(2) 0.6282(4) 0.3802(4) 0.0597(11) Uani d 1
H H47A 0.9287 0.7107 0.3429 0.090 Uiso calc 1
H H47B 0.9916 0.6178 0.3388 0.090 Uiso calc 1
H H47C 0.9652 0.6353 0.4832 0.090 Uiso calc 1

loop_
_atom_site_aniso_label
_atom_site_aniso_U_11
_atom_site_aniso_U_22
_atom_site_aniso_U_33
_atom_site_aniso_U_12
_atom_site_aniso_U_13
_atom_site_aniso_U_23
C1 0.054(3) 0.036(2) 0.041(2) 0.0056(18) 0.0134(19) 0.0023(16)
C2 0.062(3) 0.051(2) 0.049(2) 0.005(2) 0.018(2) 0.0191(19)
C3 0.053(3) 0.047(2) 0.057(2) -0.0006(19) 0.018(2) 0.0134(19)
C4 0.054(2) 0.0303(18) 0.0388(19) -0.0002(17) 0.0158(17) -0.0039(16)
C5 0.067(3) 0.053(2) 0.037(2) -0.004(2) 0.012(2) 0.0098(18)
C6 0.060(3) 0.056(3) 0.051(2) -0.011(2) 0.016(2) 0.0090(19)
N1 0.054(2) 0.0428(18) 0.0440(18) 0.0036(16) 0.0168(16) -0.0002(14)
C17 0.068(3) 0.047(2) 0.037(2) 0.002(2) 0.012(2) 0.0001(17)
C11 0.052(3) 0.045(2) 0.047(2) -0.0024(19) 0.0108(19) -0.0064(18)
C12 0.053(3) 0.043(2) 0.057(2) 0.007(2) 0.014(2) -0.0043(19)
C13 0.067(3) 0.050(3) 0.071(3) 0.011(2) 0.005(3) 0.003(2)
C14 0.061(3) 0.071(3) 0.089(4) 0.007(3) -0.003(3) -0.018(3)
C15 0.067(4) 0.077(3) 0.092(4) -0.020(3) 0.014(3) -0.009(3)
C16 0.071(3) 0.068(3) 0.060(3) -0.014(3) 0.009(2) -0.001(2)
O12 0.066(2) 0.0674(19) 0.086(2) 0.0001(17) 0.0138(17) 0.0314(17)
S4 0.0697(7) 0.0424(5) 0.0352(5) 0.0016(5) 0.0077(4) -0.0103(4)
O1 0.080(2) 0.0391(15) 0.0739(19) -0.0134(14) 0.0050(16) -0.0164(14)
O2 0.090(2) 0.082(2) 0.0267(13) 0.0107(17) 0.0119(13) -0.0108(13)
N4 0.062(2) 0.0331(17) 0.0293(16) 0.0033(15) 0.0122(14) 0.0044(12)
O41 0.0687(18) 0.0414(14) 0.0358(13) -0.0092(13) 0.0183(12) -0.0065(11)
N42 0.081(2) 0.0492(19) 0.0310(16) -0.0048(18) 0.0225(16) -0.0082(14)
C43 0.056(2) 0.042(2) 0.0361(19) 0.0072(19) 0.0168(17) 0.0041(16)
C44 0.043(2) 0.0344(19) 0.0356(19) 0.0047(16) 0.0059(16) 0.0082(15)
C45 0.042(2) 0.0307(18) 0.0306(18) 0.0036(16) 0.0038(15) 0.0015(15)
C46 0.103(4) 0.068(3) 0.053(2) 0.005(3) 0.037(2) 0.007(2)
C47 0.061(3) 0.052(2) 0.062(3) -0.013(2) -0.001(2) 0.011(2)

loop_
_atom_type_symbol
_atom_type_description
_atom_type_scat_dispersion_real
_atom_type_scat_dispersion_imag
_atom_type_scat_source
C C 0.0033 0.0016 'International Tables Vol C Tables 4.2.6.8 and 6.1.1.4'
H H 0.0000 0.0000 'International Tables Vol C Tables 4.2.6.8 and 6.1.1.4'
N N 0.0061 0.0033 'International Tables Vol C Tables 4.2.6.8 and 6.1.1.4'
O O 0.0106 0.0060 'International Tables Vol C Tables 4.2.6.8 and 6.1.1.4'
S S 0.1246 0.1234 'International Tables Vol C Tables 4.2.6.8 and 6.1.1.4'

loop_
_geom_angle_atom_site_label_1
_geom_angle_atom_site_label_2
_geom_angle_atom_site_label_3
_geom_angle
C2 C1 C6 118.6(4)
C2 C1 N1 117.0(3)
C6 C1 N1 124.3(3)
C1 C2 C3 121.8(3)
C1 C2 H2 119.1
C3 C2 H2 119.1
C2 C3 C4 119.0(3)
C2 C3 H3 120.5
C4 C3 H3 120.5
C5 C4 C3 119.9(3)
C5 C4 S4 120.3(3)
C3 C4 S4 119.8(3)
C6 C5 C4 120.8(3)
C6 C5 H5 119.6
C4 C5 H5 119.6
C5 C6 C1 119.9(4)
C5 C6 H6 120.0
C1 C6 H6 120.0
C17 N1 C1 122.5(3)
N1 C17 C11 123.2(4)
N1 C17 H17 118.4
C11 C17 H17 118.4
C16 C11 C12 118.3(4)
C16 C11 C17 120.4(4)
C12 C11 C17 121.3(4)
O12 C12 C13 119.1(4)
O12 C12 C11 121.1(4)
C13 C12 C11 119.8(4)
C14 C13 C12 120.5(4)
C14 C13 H13 119.7
C12 C13 H13 119.7
C13 C14 C15 120.3(4)
C13 C14 H14 119.8
C15 C14 H14 119.8
C16 C15 C14 119.4(4)
C16 C15 H15 120.3
C14 C15 H15 120.3
C15 C16 C11 121.5(4)
C15 C16 H16 119.2
C11 C16 H16 119.2
C12 O12 H12 109.5
O2 S4 O1 120.41(17)
O2 S4 N4 104.68(15)
O1 S4 N4 107.52(16)
O2 S4 C4 109.37(17)
O1 S4 C4 107.25(17)
N4 S4 C4 106.88(15)
C45 N4 S4 120.6(2)
C45 N4 H4 117(2)
S4 N4 H4 113(2)
C45 O41 N42 106.8(2)
C43 N42 O41 106.3(3)
N42 C43 C44 111.7(3)
N42 C43 C46 120.6(3)
C44 C43 C46 127.7(3)
C45 C44 C43 103.8(3)
C45 C44 C47 129.9(3)
C43 C44 C47 126.2(3)
C44 C45 O41 111.4(3)
C44 C45 N4 134.7(3)
O41 C45 N4 113.9(3)
C43 C46 H46A 109.5
C43 C46 H46B 109.5
H46A C46 H46B 109.5
C43 C46 H46C 109.5
H46A C46 H46C 109.5
H46B C46 H46C 109.5
C44 C47 H47A 109.5
C44 C47 H47B 109.5
H47A C47 H47B 109.5
C44 C47 H47C 109.5
H47A C47 H47C 109.5
H47B C47 H47C 109.5

loop_
_geom_bond_atom_site_label_1
_geom_bond_atom_site_label_2
_geom_bond_distance
C1 C2 1.371(5)
C1 C6 1.397(5)
C1 N1 1.410(4)
C2 C3 1.379(5)
C2 H2 0.9300
C3 C4 1.384(5)
C3 H3 0.9300
C4 C5 1.374(5)
C4 S4 1.748(4)
C5 C6 1.372(5)
C5 H5 0.9300
C6 H6 0.9300
N1 C17 1.273(4)
C17 C11 1.437(5)
C17 H17 0.9300
C11 C16 1.386(5)
C11 C12 1.405(5)
C12 O12 1.347(4)
C12 C13 1.381(5)
C13 C14 1.368(6)
C13 H13 0.9300
C14 C15 1.386(6)
C14 H14 0.9300
C15 C16 1.369(6)
C15 H15 0.9300
C16 H16 0.9300
O12 H12 0.8200
S4 O2 1.425(2)
S4 O1 1.430(3)
S4 N4 1.644(3)
N4 C45 1.394(4)
N4 H4 0.87(3)
O41 C45 1.360(4)
O41 N42 1.409(3)
N42 C43 1.313(4)
C43 C44 1.417(4)
C43 C46 1.489(5)
C44 C45 1.342(4)
C44 C47 1.502(5)
C46 H46A 0.9600
C46 H46B 0.9600
C46 H46C 0.9600
C47 H47A 0.9600
C47 H47B 0.9600
C47 H47C 0.9600

loop_
_geom_hbond_atom_site_label_D
_geom_hbond_atom_site_label_H
_geom_hbond_atom_site_label_A
_geom_hbond_site_symmetry_A
_geom_hbond_distance_DH
_geom_hbond_distance_HA
_geom_hbond_distance_DA
_geom_hbond_angle_DHA
_geom_hbond_publ_flag
N4 H4 N42 4_566 0.87(4) 2.07(4) 2.931(4) 168(3) no
O12 H12 N1 . 0.82 1.88 2.606(4) 147 no

loop_
_geom_torsion_atom_site_label_1
_geom_torsion_atom_site_label_2
_geom_torsion_atom_site_label_3
_geom_torsion_atom_site_label_4
_geom_torsion
C6 C1 C2 C3 -0.1(6)
N1 C1 C2 C3 178.0(3)
C1 C2 C3 C4 0.6(6)
C2 C3 C4 C5 -0.2(5)
C2 C3 C4 S4 -179.3(3)
C3 C4 C5 C6 -0.7(5)
S4 C4 C5 C6 178.4(3)
C4 C5 C6 C1 1.2(6)
C2 C1 C6 C5 -0.8(6)
N1 C1 C6 C5 -178.8(3)
C2 C1 N1 C17 167.3(3)
C6 C1 N1 C17 -14.7(5)
C1 N1 C17 C11 178.2(3)
N1 C17 C11 C16 -176.8(4)
N1 C17 C11 C12 2.6(6)
C16 C11 C12 O12 178.4(4)
C17 C11 C12 O12 -1.0(5)
C16 C11 C12 C13 -1.4(5)
C17 C11 C12 C13 179.2(3)
O12 C12 C13 C14 -177.1(4)
C11 C12 C13 C14 2.7(6)
C12 C13 C14 C15 -1.5(7)
C13 C14 C15 C16 -1.1(7)
C14 C15 C16 C11 2.4(7)
C12 C11 C16 C15 -1.1(6)
C17 C11 C16 C15 178.3(4)
C5 C4 S4 O2 -20.8(3)
C3 C4 S4 O2 158.2(3)
C5 C4 S4 O1 -153.0(3)
C3 C4 S4 O1 26.1(3)
C5 C4 S4 N4 92.0(3)
C3 C4 S4 N4 -89.0(3)
O2 S4 N4 C45 170.0(3)
O1 S4 N4 C45 -60.8(3)
C4 S4 N4 C45 54.1(3)
C45 O41 N42 C43 -1.1(4)
O41 N42 C43 C44 0.9(4)
O41 N42 C43 C46 179.2(3)
N42 C43 C44 C45 -0.3(4)
C46 C43 C44 C45 -178.5(4)
N42 C43 C44 C47 176.8(3)
C46 C43 C44 C47 -1.4(6)
C43 C44 C45 O41 -0.5(4)
C47 C44 C45 O41 -177.4(3)
C43 C44 C45 N4 178.3(4)
C47 C44 C45 N4 1.4(7)
N42 O41 C45 C44 1.0(4)
N42 O41 C45 N4 -178.0(3)
S4 N4 C45 C44 65.5(5)
S4 N4 C45 O41 -115.7(3)
